data_1545108
loop_
_publ_author_name
'Borthakur, Rosmita'
'Kar, Sourav'
'Barik, Subrat Kumar'
'Bhattacharya, Somnath'
'Kundu, Gargi'
'Varghese, Babu'
'Ghosh, Sundargopal'

_publ_section_title
;
 Synthesis, Chemistry, and Electronic Structures of Group 9
 Metallaboranes.
;
_journal_issue 3
_journal_name_full 'Inorganic chemistry'
_journal_page_first 1524
_journal_page_last 1533
_journal_paper_doi 10.1021/acs.inorgchem.6b02626
_journal_volume 56
_journal_year 2017
_chemical_formula_sum 'C38 H54 Au B6 Co2 P'
_chemical_formula_weight 921.47
_space_group_crystal_system monoclinic
_space_group_IT_number 14
_space_group_name_Hall '-P 2ybc'
_space_group_name_H-M_alt 'P 1 21/c 1'
_symmetry_space_group_name_Hall '-P 2ybc'
_symmetry_space_group_name_H-M 'P 1 21/c 1'
_atom_sites_solution_hydrogens mixed
_audit_creation_method SHELXL-2014/7
_cell_angle_alpha 90
_cell_angle_beta 103.586(7)
_cell_angle_gamma 90
_cell_formula_units_Z 4
_cell_length_a 19.911(5)
_cell_length_b 12.631(2)
_cell_length_c 17.268(4)
_cell_measurement_reflns_used 7128
_cell_measurement_temperature 296(2)
_cell_measurement_theta_max 24.701
_cell_measurement_theta_min 1.925
_cell_volume 4221.3(16)
_computing_cell_refinement 'APEX2/SAINT (Bruker, 2004)'
_computing_data_collection 'APEX2 (Bruker, 2004)'
_computing_data_reduction 'SAINT/XPREP (Bruker, 2004)'
_computing_molecular_graphics 'ORTEP3 (Farrugia, 1997) and Mercury (Bruno et al., 2002)'
_computing_publication_material 'SHELXL-2014 (Sheldrick, 2014)'
_computing_structure_refinement 'SHELXL-2014 (Sheldrick, 2014)'
_computing_structure_solution 'SIR92 (Altornare et al., 1993)'
_diffrn_ambient_temperature 296(2)
_diffrn_measured_fraction_theta_full 0.992
_diffrn_measured_fraction_theta_max 0.992
_diffrn_measurement_device_type 'Bruker axs kappa apex2 CCD Diffractometer'
_diffrn_measurement_method '\w and \f scan'
_diffrn_radiation_type MoK\a
_diffrn_radiation_wavelength 0.71073
_diffrn_reflns_av_R_equivalents 0.0487
_diffrn_reflns_av_unetI/netI 0.0625
_diffrn_reflns_Laue_measured_fraction_full 0.992
_diffrn_reflns_Laue_measured_fraction_max 0.992
_diffrn_reflns_limit_h_max 18
_diffrn_reflns_limit_h_min -22
_diffrn_reflns_limit_k_max 13
_diffrn_reflns_limit_k_min -14
_diffrn_reflns_limit_l_max 20
_diffrn_reflns_limit_l_min -20
_diffrn_reflns_number 27400
_diffrn_reflns_point_group_measured_fraction_full 0.992
_diffrn_reflns_point_group_measured_fraction_max 0.992
_diffrn_reflns_theta_full 24.701
_diffrn_reflns_theta_max 24.701
_diffrn_reflns_theta_min 1.925
_diffrn_source 'Sealed tube'
_exptl_absorpt_coefficient_mu 4.306
_exptl_absorpt_correction_T_max 0.745
_exptl_absorpt_correction_T_min 0.480
_exptl_absorpt_correction_type multi-scan
_exptl_absorpt_process_details 'SADABS (Bruker, 1999)'
_exptl_crystal_colour red
_exptl_crystal_density_diffrn 1.450
_exptl_crystal_description block
_exptl_crystal_F_000 1840
_exptl_crystal_size_max 0.320
_exptl_crystal_size_mid 0.250
_exptl_crystal_size_min 0.200
_refine_diff_density_max 0.753
_refine_diff_density_min -0.663
_refine_diff_density_rms 0.090
_refine_ls_extinction_method none
_refine_ls_goodness_of_fit_ref 0.916
_refine_ls_hydrogen_treatment mixed
_refine_ls_matrix_type full
_refine_ls_number_parameters 463
_refine_ls_number_reflns 7128
_refine_ls_number_restraints 0
_refine_ls_restrained_S_all 0.916
_refine_ls_R_factor_all 0.0692
_refine_ls_R_factor_gt 0.0346
_refine_ls_shift/su_max 0.002
_refine_ls_shift/su_mean 0.000
_refine_ls_structure_factor_coef Fsqd
_refine_ls_weighting_details 'w=1/[\s^2^(Fo^2^)+(0.0353P)^2^] where P=(Fo^2^+2Fc^2^)/3'
_refine_ls_weighting_scheme calc
_refine_ls_wR_factor_gt 0.0676
_refine_ls_wR_factor_ref 0.0757
_reflns_Friedel_coverage 0.000
_reflns_number_gt 4663
_reflns_number_total 7128
_reflns_threshold_expression 'I > 2\s(I)'
_cod_data_source_file ic6b02626_si_002.cif
_cod_data_source_block CoAu
_cod_depositor_comments 'Adding full bibliography for 1545104--1545108.cif.'
_cod_original_cell_volume 4221.3(15)
_cod_database_code 1545108
_shelx_shelxl_version_number 2014/7
_shelx_space_group_comment
;
The symmetry employed for this shelxl refinement is uniquely defined
by the following loop, which should always be used as a source of
symmetry information in preference to the above space-group names.
They are only intended as comments.
;
_shelx_estimated_absorpt_t_min 0.340
_shelx_estimated_absorpt_t_max 0.480

loop_
_space_group_symop_operation_xyz
'x, y, z'
'-x, y+1/2, -z+1/2'
'-x, -y, -z'
'x, -y-1/2, z-1/2'

loop_
_atom_site_label
_atom_site_type_symbol
_atom_site_fract_x
_atom_site_fract_y
_atom_site_fract_z
_atom_site_U_iso_or_equiv
_atom_site_adp_type
_atom_site_occupancy
_atom_site_site_symmetry_order
_atom_site_calc_flag
_atom_site_refinement_flags_posn
_atom_site_refinement_flags_adp
C1 C 0.9763(3) 0.8173(4) 0.3773(3) 0.0596(15) Uani 1 1 d . .
C2 C 0.9263(3) 0.7995(4) 0.4199(3) 0.0535(15) Uani 1 1 d . .
C3 C 0.8876(3) 0.7076(4) 0.3882(3) 0.0560(15) Uani 1 1 d . .
C4 C 0.9176(3) 0.6688(4) 0.3259(3) 0.0618(17) Uani 1 1 d . .
C5 C 0.9717(3) 0.7373(5) 0.3194(3) 0.0622(16) Uani 1 1 d . .
C6 C 0.9153(4) 0.8620(5) 0.4904(3) 0.108(3) Uani 1 1 d . .
H6A H 0.9538 0.8514 0.5349 0.162 Uiso 1 1 calc R U
H6B H 0.8737 0.8384 0.5040 0.162 Uiso 1 1 calc R U
H6C H 0.9113 0.9358 0.4770 0.162 Uiso 1 1 calc R U
C7 C 0.8316(3) 0.6565(6) 0.4185(4) 0.115(3) Uani 1 1 d . .
H7A H 0.8131 0.7064 0.4499 0.173 Uiso 1 1 calc R U
H7B H 0.8499 0.5966 0.4508 0.173 Uiso 1 1 calc R U
H7C H 0.7956 0.6335 0.3744 0.173 Uiso 1 1 calc R U
C8 C 0.8967(5) 0.5671(4) 0.2799(4) 0.140(4) Uani 1 1 d . .
H8A H 0.8951 0.5787 0.2245 0.211 Uiso 1 1 calc R U
H8B H 0.8520 0.5455 0.2858 0.211 Uiso 1 1 calc R U
H8C H 0.9299 0.5128 0.3002 0.211 Uiso 1 1 calc R U
C9 C 1.0207(4) 0.7225(7) 0.2646(4) 0.139(4) Uani 1 1 d . .
H9A H 1.0257 0.7884 0.2390 0.208 Uiso 1 1 calc R U
H9B H 1.0022 0.6701 0.2251 0.208 Uiso 1 1 calc R U
H9C H 1.0649 0.6996 0.2953 0.208 Uiso 1 1 calc R U
C10 C 0.6076(3) 0.9885(4) 0.1793(4) 0.0664(17) Uani 1 1 d . .
C11 C 0.6041(3) 0.9012(5) 0.1269(3) 0.0733(18) Uani 1 1 d . .
C12 C 0.6171(3) 0.8075(4) 0.1741(4) 0.0746(18) Uani 1 1 d . .
C13 C 0.6278(3) 0.8364(5) 0.2556(4) 0.0702(17) Uani 1 1 d . .
C14 C 0.6217(3) 0.9491(4) 0.2584(3) 0.0677(16) Uani 1 1 d . .
C15 C 0.6234(4) 1.0136(6) 0.3318(4) 0.107(2) Uani 1 1 d . .
H15A H 0.6322 1.0863 0.3216 0.160 Uiso 1 1 calc R U
H15B H 0.6593 0.9876 0.3748 0.160 Uiso 1 1 calc R U
H15C H 0.5797 1.0080 0.3460 0.160 Uiso 1 1 calc R U
C16 C 0.5908(3) 1.1027(4) 0.1560(4) 0.098(2) Uani 1 1 d . .
H16A H 0.6000 1.1160 0.1047 0.146 Uiso 1 1 calc R U
H16B H 0.6188 1.1486 0.1949 0.146 Uiso 1 1 calc R U
H16C H 0.5429 1.1160 0.1536 0.146 Uiso 1 1 calc R U
C17 C 0.5851(3) 0.9045(6) 0.0371(3) 0.104(2) Uani 1 1 d . .
H17A H 0.5360 0.8980 0.0183 0.155 Uiso 1 1 calc R U
H17B H 0.6074 0.8471 0.0165 0.155 Uiso 1 1 calc R U
H17C H 0.6000 0.9706 0.0192 0.155 Uiso 1 1 calc R U
C18 C 0.6141(3) 0.6951(4) 0.1432(5) 0.111(3) Uani 1 1 d . .
H18A H 0.6296 0.6935 0.0947 0.167 Uiso 1 1 calc R U
H18B H 0.5673 0.6698 0.1333 0.167 Uiso 1 1 calc R U
H18C H 0.6433 0.6508 0.1822 0.167 Uiso 1 1 calc R U
C19 C 0.6366(4) 0.7617(5) 0.3250(4) 0.105(2) Uani 1 1 d . .
H19A H 0.5920 0.7416 0.3323 0.157 Uiso 1 1 calc R U
H19B H 0.6623 0.7961 0.3723 0.157 Uiso 1 1 calc R U
H19C H 0.6610 0.6998 0.3147 0.157 Uiso 1 1 calc R U
C20 C 0.6789(3) 1.1485(4) -0.0607(3) 0.0467(13) Uani 1 1 d . .
C21 C 0.6751(4) 1.0657(5) -0.1124(4) 0.108(3) Uani 1 1 d . .
H21 H 0.7113 1.0176 -0.1054 0.130 Uiso 1 1 calc R U
C22 C 0.6180(4) 1.0526(6) -0.1748(4) 0.118(3) Uani 1 1 d . .
H22 H 0.6164 0.9955 -0.2092 0.141 Uiso 1 1 calc R U
C23 C 0.5656(4) 1.1194(6) -0.1867(4) 0.093(2) Uani 1 1 d . .
H23 H 0.5277 1.1103 -0.2294 0.111 Uiso 1 1 calc R U
C24 C 0.5681(4) 1.2015(6) -0.1358(5) 0.103(2) Uani 1 1 d . .
H24 H 0.5309 1.2480 -0.1429 0.124 Uiso 1 1 calc R U
C25 C 0.6252(3) 1.2172(4) -0.0733(3) 0.0749(18) Uani 1 1 d . .
H25 H 0.6266 1.2752 -0.0398 0.090 Uiso 1 1 calc R U
C26 C 0.7439(3) 1.3114(5) 0.1363(3) 0.083(2) Uani 1 1 d . .
H26 H 0.7386 1.2542 0.1683 0.100 Uiso 1 1 calc R U
C27 C 0.7439(4) 1.4132(6) 0.1652(4) 0.108(3) Uani 1 1 d . .
H27 H 0.7388 1.4242 0.2168 0.129 Uiso 1 1 calc R U
C28 C 0.7513(4) 1.4962(6) 0.1196(5) 0.105(3) Uani 1 1 d . .
H28 H 0.7514 1.5644 0.1400 0.127 Uiso 1 1 calc R U
C29 C 0.7586(4) 1.4820(5) 0.0429(4) 0.084(2) Uani 1 1 d . .
H29 H 0.7629 1.5397 0.0110 0.101 Uiso 1 1 calc R U
C30 C 0.7594(3) 1.3802(4) 0.0146(3) 0.0691(17) Uani 1 1 d . .
H30 H 0.7653 1.3695 -0.0366 0.083 Uiso 1 1 calc R U
C31 C 0.7516(3) 1.2943(4) 0.0601(3) 0.0510(14) Uani 1 1 d . .
C32 C 0.8277(3) 1.1555(4) -0.0174(3) 0.0510(14) Uani 1 1 d . .
C33 C 0.8280(3) 1.1997(5) -0.0907(3) 0.0697(17) Uani 1 1 d . .
H33 H 0.7874 1.2285 -0.1215 0.084 Uiso 1 1 calc R U
C34 C 0.8862(4) 1.2016(5) -0.1182(4) 0.092(2) Uani 1 1 d . .
H34 H 0.8851 1.2308 -0.1679 0.110 Uiso 1 1 calc R U
C35 C 0.9470(4) 1.1612(6) -0.0734(5) 0.093(2) Uani 1 1 d . .
H35 H 0.9870 1.1639 -0.0924 0.112 Uiso 1 1 calc R U
C36 C 0.9485(4) 1.1165(5) -0.0003(4) 0.080(2) Uani 1 1 d . .
H36 H 0.9894 1.0885 0.0302 0.096 Uiso 1 1 calc R U
C37 C 0.8886(3) 1.1135(4) 0.0275(3) 0.0660(16) Uani 1 1 d . .
H37 H 0.8895 1.0829 0.0767 0.079 Uiso 1 1 calc R U
C44 C 1.0314(4) 0.9006(5) 0.3955(4) 0.119(3) Uani 1 1 d . .
H44A H 1.0683 0.8768 0.4383 0.179 Uiso 1 1 calc R U
H44B H 1.0122 0.9648 0.4110 0.179 Uiso 1 1 calc R U
H44C H 1.0488 0.9134 0.3490 0.179 Uiso 1 1 calc R U
B1 B 0.7850(3) 0.8936(4) 0.3065(3) 0.0479(16) Uani 1 1 d . .
H1 H 0.7687 0.8769 0.3619 0.058 Uiso 1 1 calc R U
B2 B 0.7718(4) 1.0179(4) 0.2618(3) 0.0524(17) Uani 1 1 d . .
H2 H 0.7653 1.0994 0.2812 0.063 Uiso 1 1 calc R U
B3 B 0.8540(4) 0.9782(4) 0.3084(3) 0.0518(17) Uani 1 1 d . .
B4 B 0.7612(4) 0.8413(4) 0.1363(3) 0.0509(17) Uani 1 1 d . .
H4 H 0.7479 0.8103 0.0750 0.061 Uiso 1 1 calc R U
B5 B 0.7790(3) 0.7884(4) 0.2323(3) 0.0462(15) Uani 1 1 d . .
H5 H 0.7592 0.7104 0.2443 0.055 Uiso 1 1 calc R U
B6 B 0.8433(4) 0.7962(5) 0.1802(3) 0.0554(18) Uani 1 1 d . .
P1 P 0.75246(8) 1.15876(9) 0.02435(7) 0.0499(4) Uani 1 1 d . .
Co1 Co 0.87945(4) 0.82172(5) 0.29908(3) 0.04235(18) Uani 1 1 d . .
Co2 Co 0.70277(4) 0.90683(5) 0.20617(4) 0.04824(19) Uani 1 1 d . .
Au1 Au 0.74684(2) 1.03207(2) 0.11671(2) 0.05829(10) Uani 1 1 d . .
H2X H 0.885(2) 1.037(3) 0.355(2) 0.051(12) Uiso 1 1 d . .
H3X H 0.8688(18) 0.738(3) 0.1492(19) 0.027(10) Uiso 1 1 d . .
H7 H 0.833(3) 1.037(3) 0.243(3) 0.071(15) Uiso 1 1 d . .
H8 H 0.819(2) 0.879(3) 0.133(2) 0.056(13) Uiso 1 1 d . .
H9 H 0.897(3) 0.907(5) 0.246(4) 0.15(2) Uiso 1 1 d . .

loop_
_atom_site_aniso_label
_atom_site_aniso_U_11
_atom_site_aniso_U_22
_atom_site_aniso_U_33
_atom_site_aniso_U_23
_atom_site_aniso_U_13
_atom_site_aniso_U_12
C1 0.053(4) 0.061(3) 0.060(3) 0.016(3) 0.004(3) -0.008(3)
C2 0.068(4) 0.053(3) 0.037(3) 0.002(2) 0.005(3) 0.008(3)
C3 0.054(4) 0.054(3) 0.058(3) 0.026(3) 0.008(3) 0.000(3)
C4 0.076(5) 0.042(3) 0.057(3) 0.000(3) -0.006(3) 0.014(3)
C5 0.059(5) 0.078(4) 0.053(3) 0.019(3) 0.021(3) 0.028(3)
C6 0.161(8) 0.112(5) 0.044(3) -0.010(3) 0.010(4) 0.055(5)
C7 0.070(6) 0.130(6) 0.146(6) 0.092(5) 0.027(5) -0.002(4)
C8 0.214(10) 0.046(3) 0.117(5) -0.016(4) -0.051(6) 0.037(5)
C9 0.107(7) 0.242(10) 0.084(5) 0.055(5) 0.055(4) 0.098(7)
C10 0.046(4) 0.059(3) 0.091(4) -0.003(3) 0.008(3) 0.008(3)
C11 0.050(4) 0.078(4) 0.081(4) -0.008(3) -0.004(3) 0.002(3)
C12 0.046(4) 0.056(4) 0.114(5) -0.014(4) 0.002(4) -0.002(3)
C13 0.048(4) 0.066(4) 0.101(5) 0.003(4) 0.025(3) -0.003(3)
C14 0.051(4) 0.071(4) 0.082(4) -0.010(3) 0.019(3) 0.005(3)
C15 0.094(6) 0.129(6) 0.104(5) -0.037(5) 0.038(4) 0.017(5)
C16 0.084(6) 0.073(4) 0.133(6) 0.016(4) 0.019(4) 0.032(4)
C17 0.074(6) 0.137(6) 0.080(4) -0.013(4) -0.021(4) 0.009(5)
C18 0.067(5) 0.067(4) 0.189(7) -0.041(5) 0.009(5) -0.013(4)
C19 0.081(6) 0.100(5) 0.146(6) 0.034(5) 0.050(5) -0.003(4)
C20 0.044(4) 0.041(3) 0.054(3) 0.009(2) 0.008(2) 0.006(3)
C21 0.102(7) 0.092(5) 0.107(5) -0.037(4) -0.024(5) 0.036(4)
C22 0.103(7) 0.121(6) 0.105(6) -0.048(5) -0.025(5) 0.007(5)
C23 0.065(6) 0.104(5) 0.092(5) -0.001(4) -0.016(4) -0.007(5)
C24 0.058(5) 0.093(5) 0.143(6) 0.000(5) -0.008(5) 0.019(4)
C25 0.051(4) 0.070(4) 0.093(4) -0.006(3) -0.004(3) 0.012(3)
C26 0.113(6) 0.066(4) 0.069(4) -0.011(3) 0.019(4) -0.002(4)
C27 0.156(8) 0.084(5) 0.085(5) -0.039(4) 0.031(5) -0.003(5)
C28 0.114(7) 0.059(4) 0.127(7) -0.033(4) -0.005(5) 0.014(4)
C29 0.094(6) 0.052(4) 0.103(5) -0.008(4) 0.015(4) 0.004(3)
C30 0.079(5) 0.049(3) 0.082(4) -0.002(3) 0.024(3) 0.009(3)
C31 0.048(4) 0.047(3) 0.053(3) -0.001(2) 0.002(3) 0.010(3)
C32 0.046(4) 0.044(3) 0.060(3) -0.001(2) 0.005(3) 0.005(3)
C33 0.052(5) 0.085(4) 0.077(4) 0.014(3) 0.025(3) 0.018(3)
C34 0.092(7) 0.090(5) 0.106(5) 0.010(4) 0.048(5) 0.015(5)
C35 0.059(6) 0.096(5) 0.135(7) -0.040(5) 0.042(5) -0.014(4)
C36 0.054(5) 0.076(4) 0.101(5) -0.037(4) 0.001(4) 0.011(4)
C37 0.053(5) 0.064(4) 0.074(4) -0.020(3) -0.001(3) 0.000(3)
C44 0.086(6) 0.103(5) 0.142(6) 0.040(5) -0.025(5) -0.040(5)
B1 0.064(5) 0.042(3) 0.038(3) -0.002(2) 0.011(3) 0.004(3)
B2 0.068(5) 0.036(3) 0.049(3) 0.001(3) 0.006(3) 0.005(3)
B3 0.068(5) 0.040(3) 0.044(3) -0.007(3) 0.006(3) -0.006(3)
B4 0.060(5) 0.045(3) 0.045(3) -0.006(3) 0.006(3) 0.001(3)
B5 0.054(5) 0.041(3) 0.043(3) -0.003(2) 0.010(3) -0.003(3)
B6 0.070(5) 0.051(4) 0.044(3) -0.007(3) 0.010(3) 0.013(3)
P1 0.0555(11) 0.0427(7) 0.0487(7) 0.0043(6) 0.0062(7) 0.0061(7)
Co1 0.0502(5) 0.0388(3) 0.0377(3) 0.0024(3) 0.0096(3) -0.0004(3)
Co2 0.0505(5) 0.0403(4) 0.0514(4) -0.0022(3) 0.0067(3) 0.0007(3)
Au1 0.06502(19) 0.05145(13) 0.05401(13) 0.01181(10) 0.00515(10) 0.00388(12)

loop_
_atom_type_symbol
_atom_type_description
_atom_type_scat_dispersion_real
_atom_type_scat_dispersion_imag
_atom_type_scat_source
C C 0.0033 0.0016 'International Tables Vol C Tables 4.2.6.8 and 6.1.1.4'
H H 0.0000 0.0000 'International Tables Vol C Tables 4.2.6.8 and 6.1.1.4'
B B 0.0013 0.0007 'International Tables Vol C Tables 4.2.6.8 and 6.1.1.4'
P P 0.1023 0.0942 'International Tables Vol C Tables 4.2.6.8 and 6.1.1.4'
Co Co 0.3494 0.9721 'International Tables Vol C Tables 4.2.6.8 and 6.1.1.4'
Au Au -2.0133 8.8022 'International Tables Vol C Tables 4.2.6.8 and 6.1.1.4'

loop_
_geom_angle_atom_site_label_1
_geom_angle_atom_site_label_2
_geom_angle_atom_site_label_3
_geom_angle
C2 C1 C5 108.9(5)
C2 C1 C44 125.6(6)
C5 C1 C44 125.1(6)
C2 C1 Co1 71.2(3)
C5 C1 Co1 70.3(3)
C44 C1 Co1 129.7(4)
C1 C2 C3 108.5(5)
C1 C2 C6 126.9(5)
C3 C2 C6 124.5(6)
C1 C2 Co1 70.0(3)
C3 C2 Co1 69.7(2)
C6 C2 Co1 128.2(4)
C2 C3 C4 106.5(5)
C2 C3 C7 126.8(6)
C4 C3 C7 126.6(6)
C2 C3 Co1 70.3(3)
C4 C3 Co1 70.0(3)
C7 C3 Co1 128.7(4)
C5 C4 C3 108.1(5)
C5 C4 C8 126.9(7)
C3 C4 C8 124.8(7)
C5 C4 Co1 70.1(3)
C3 C4 Co1 69.9(3)
C8 C4 Co1 128.8(4)
C4 C5 C1 108.0(5)
C4 C5 C9 126.0(6)
C1 C5 C9 125.8(7)
C4 C5 Co1 70.5(3)
C1 C5 Co1 70.1(3)
C9 C5 Co1 128.8(4)
C2 C6 H6A 109.5
C2 C6 H6B 109.5
H6A C6 H6B 109.5
C2 C6 H6C 109.5
H6A C6 H6C 109.5
H6B C6 H6C 109.5
C3 C7 H7A 109.5
C3 C7 H7B 109.5
H7A C7 H7B 109.5
C3 C7 H7C 109.5
H7A C7 H7C 109.5
H7B C7 H7C 109.5
C4 C8 H8A 109.5
C4 C8 H8B 109.5
H8A C8 H8B 109.5
C4 C8 H8C 109.5
H8A C8 H8C 109.5
H8B C8 H8C 109.5
C5 C9 H9A 109.5
C5 C9 H9B 109.5
H9A C9 H9B 109.5
C5 C9 H9C 109.5
H9A C9 H9C 109.5
H9B C9 H9C 109.5
C11 C10 C14 108.1(5)
C11 C10 C16 126.7(5)
C14 C10 C16 124.9(5)
C11 C10 Co2 70.6(3)
C14 C10 Co2 69.6(3)
C16 C10 Co2 130.9(4)
C10 C11 C12 107.9(5)
C10 C11 C17 126.7(6)
C12 C11 C17 125.3(6)
C10 C11 Co2 70.3(3)
C12 C11 Co2 69.0(3)
C17 C11 Co2 129.4(5)
C13 C12 C11 108.5(5)
C13 C12 C18 125.0(6)
C11 C12 C18 126.3(6)
C13 C12 Co2 70.1(3)
C11 C12 Co2 71.3(3)
C18 C12 Co2 128.4(4)
C12 C13 C14 107.1(5)
C12 C13 C19 126.2(6)
C14 C13 C19 126.4(6)
C12 C13 Co2 70.0(4)
C14 C13 Co2 70.3(3)
C19 C13 Co2 129.3(4)
C10 C14 C13 108.5(5)
C10 C14 C15 125.7(5)
C13 C14 C15 125.6(6)
C10 C14 Co2 70.9(3)
C13 C14 Co2 69.7(3)
C15 C14 Co2 129.4(4)
C14 C15 H15A 109.5
C14 C15 H15B 109.5
H15A C15 H15B 109.5
C14 C15 H15C 109.5
H15A C15 H15C 109.5
H15B C15 H15C 109.5
C10 C16 H16A 109.5
C10 C16 H16B 109.5
H16A C16 H16B 109.5
C10 C16 H16C 109.5
H16A C16 H16C 109.5
H16B C16 H16C 109.5
C11 C17 H17A 109.5
C11 C17 H17B 109.5
H17A C17 H17B 109.5
C11 C17 H17C 109.5
H17A C17 H17C 109.5
H17B C17 H17C 109.5
C12 C18 H18A 109.5
C12 C18 H18B 109.5
H18A C18 H18B 109.5
C12 C18 H18C 109.5
H18A C18 H18C 109.5
H18B C18 H18C 109.5
C13 C19 H19A 109.5
C13 C19 H19B 109.5
H19A C19 H19B 109.5
C13 C19 H19C 109.5
H19A C19 H19C 109.5
H19B C19 H19C 109.5
C25 C20 C21 117.7(5)
C25 C20 P1 122.6(4)
C21 C20 P1 119.6(4)
C20 C21 C22 120.8(6)
C20 C21 H21 119.6
C22 C21 H21 119.6
C23 C22 C21 121.3(7)
C23 C22 H22 119.3
C21 C22 H22 119.3
C22 C23 C24 118.9(6)
C22 C23 H23 120.6
C24 C23 H23 120.6
C23 C24 C25 120.9(6)
C23 C24 H24 119.5
C25 C24 H24 119.5
C20 C25 C24 120.3(6)
C20 C25 H25 119.8
C24 C25 H25 119.8
C31 C26 C27 120.1(6)
C31 C26 H26 120.0
C27 C26 H26 120.0
C28 C27 C26 120.5(7)
C28 C27 H27 119.8
C26 C27 H27 119.8
C27 C28 C29 120.9(6)
C27 C28 H28 119.6
C29 C28 H28 119.6
C30 C29 C28 118.4(6)
C30 C29 H29 120.8
C28 C29 H29 120.8
C31 C30 C29 121.6(6)
C31 C30 H30 119.2
C29 C30 H30 119.2
C30 C31 C26 118.5(5)
C30 C31 P1 122.5(4)
C26 C31 P1 118.9(4)
C33 C32 C37 118.4(6)
C33 C32 P1 122.5(4)
C37 C32 P1 119.0(4)
C34 C33 C32 121.1(6)
C34 C33 H33 119.5
C32 C33 H33 119.5
C33 C34 C35 120.8(7)
C33 C34 H34 119.6
C35 C34 H34 119.6
C34 C35 C36 119.6(7)
C34 C35 H35 120.2
C36 C35 H35 120.2
C35 C36 C37 119.6(6)
C35 C36 H36 120.2
C37 C36 H36 120.2
C32 C37 C36 120.5(6)
C32 C37 H37 119.7
C36 C37 H37 119.7
C1 C44 H44A 109.5
C1 C44 H44B 109.5
H44A C44 H44B 109.5
C1 C44 H44C 109.5
H44A C44 H44C 109.5
H44B C44 H44C 109.5
B3 B1 B2 59.3(3)
B3 B1 B5 112.4(4)
B2 B1 B5 111.5(4)
B3 B1 Co2 115.4(3)
B2 B1 Co2 63.5(2)
B5 B1 Co2 64.4(2)
B3 B1 Co1 63.6(3)
B2 B1 Co1 113.8(4)
B5 B1 Co1 63.9(3)
Co2 B1 Co1 121.1(2)
B3 B1 H1 119.7
B2 B1 H1 120.9
B5 B1 H1 119.1
Co2 B1 H1 113.8
Co1 B1 H1 114.7
B3 B2 B1 60.2(3)
B3 B2 Co2 118.8(3)
B1 B2 Co2 66.6(3)
B3 B2 Au1 116.3(4)
B1 B2 Au1 119.6(3)
Co2 B2 Au1 67.37(15)
B3 B2 H2 107.3
B1 B2 H2 136.5
Co2 B2 H2 132.3
Au1 B2 H2 103.5
B3 B2 H7 49.7(19)
B1 B2 H7 102.4(19)
Co2 B2 H7 123.6(18)
Au1 B2 H7 73.6(19)
H2 B2 H7 94.8
B2 B3 B1 60.5(3)
B2 B3 Co1 117.9(3)
B1 B3 Co1 67.4(3)
B2 B3 H2X 116(2)
B1 B3 H2X 134(2)
Co1 B3 H2X 125(2)
B2 B3 H7 51(2)
B1 B3 H7 104(2)
Co1 B3 H7 120.1(19)
H2X B3 H7 104(3)
B6 B4 B5 59.8(3)
B6 B4 Co2 119.1(3)
B5 B4 Co2 67.0(3)
B6 B4 Au1 117.0(4)
B5 B4 Au1 120.0(3)
Co2 B4 Au1 67.44(16)
B6 B4 H4 107.1
B5 B4 H4 136.6
Co2 B4 H4 132.2
Au1 B4 H4 102.9
B6 B4 H8 50.6(19)
B5 B4 H8 101.6(19)
Co2 B4 H8 121.5(19)
Au1 B4 H8 72.3(19)
H4 B4 H8 96.5
B6 B5 B4 59.6(3)
B6 B5 B1 112.9(4)
B4 B5 B1 110.7(4)
B6 B5 Co2 115.6(3)
B4 B5 Co2 63.2(3)
B1 B5 Co2 63.8(2)
B6 B5 Co1 63.2(3)
B4 B5 Co1 113.5(4)
B1 B5 Co1 64.8(2)
Co2 B5 Co1 121.4(2)
B6 B5 H5 119.4
B4 B5 H5 121.4
B1 B5 H5 119.1
Co2 B5 H5 113.9
Co1 B5 H5 114.4
B4 B6 B5 60.6(4)
B4 B6 Co1 117.7(4)
B5 B6 Co1 67.3(3)
B4 B6 H3X 120.2(17)
B5 B6 H3X 133.9(19)
Co1 B6 H3X 120.1(17)
B4 B6 H8 46(2)
B5 B6 H8 99(2)
Co1 B6 H8 118.3(17)
H3X B6 H8 112(2)
C32 P1 C20 105.2(2)
C32 P1 C31 103.4(2)
C20 P1 C31 105.7(2)
C32 P1 Au1 116.38(16)
C20 P1 Au1 110.60(16)
C31 P1 Au1 114.60(17)
B6 Co1 B3 101.3(2)
B6 Co1 C1 134.9(3)
B3 Co1 C1 100.6(2)
B6 Co1 C5 100.3(2)
B3 Co1 C5 134.7(3)
C1 Co1 C5 39.6(2)
B6 Co1 C3 125.6(2)
B3 Co1 C3 125.8(2)
C1 Co1 C3 66.6(2)
C5 Co1 C3 67.0(2)
B6 Co1 C4 95.8(2)
B3 Co1 C4 162.9(2)
C1 Co1 C4 66.2(2)
C5 Co1 C4 39.4(2)
C3 Co1 C4 40.2(2)
B6 Co1 C2 162.3(2)
B3 Co1 C2 96.4(2)
C1 Co1 C2 38.9(2)
C5 Co1 C2 66.1(2)
C3 Co1 C2 39.98(19)
C4 Co1 C2 66.52(18)
B6 Co1 B5 49.4(2)
B3 Co1 B5 90.8(2)
C1 Co1 B5 165.5(2)
C5 Co1 B5 132.7(2)
C3 Co1 B5 99.5(2)
C4 Co1 B5 100.8(2)
C2 Co1 B5 131.5(2)
B6 Co1 B1 91.2(2)
B3 Co1 B1 49.1(2)
C1 Co1 B1 132.3(2)
C5 Co1 B1 165.9(2)
C3 Co1 B1 99.7(2)
C4 Co1 B1 131.7(3)
C2 Co1 B1 101.0(2)
B5 Co1 B1 51.4(2)
B6 Co1 H9 65(2)
B3 Co1 H9 57(3)
C1 Co1 H9 96(2)
C5 Co1 H9 98(3)
C3 Co1 H9 162(2)
C4 Co1 H9 132(3)
C2 Co1 H9 126(2)
B5 Co1 H9 98(2)
B1 Co1 H9 94(3)
B4 Co2 B2 98.2(3)
B4 Co2 C12 98.2(3)
B2 Co2 C12 163.3(3)
B4 Co2 C13 129.2(2)
B2 Co2 C13 124.6(3)
C12 Co2 C13 39.9(2)
B4 Co2 B1 90.8(2)
B2 Co2 B1 49.9(2)
C12 Co2 B1 127.2(2)
C13 Co2 B1 97.1(2)
B4 Co2 C14 164.4(2)
B2 Co2 C14 97.1(3)
C12 Co2 C14 66.6(2)
C13 Co2 C14 40.0(2)
B1 Co2 C14 101.3(2)
B4 Co2 B5 49.8(2)
B2 Co2 B5 90.9(2)
C12 Co2 B5 97.6(2)
C13 Co2 B5 99.1(2)
B1 Co2 B5 51.72(19)
C14 Co2 B5 132.8(2)
B4 Co2 C10 132.5(2)
B2 Co2 C10 103.8(2)
C12 Co2 C10 66.4(2)
C13 Co2 C10 66.8(2)
B1 Co2 C10 135.1(2)
C14 Co2 C10 39.4(2)
B5 Co2 C10 163.7(2)
B4 Co2 C11 100.1(2)
B2 Co2 C11 138.5(2)
C12 Co2 C11 39.7(2)
C13 Co2 C11 66.8(2)
B1 Co2 C11 163.8(2)
C14 Co2 C11 66.1(2)
B5 Co2 C11 129.0(2)
C10 Co2 C11 39.2(2)
B4 Co2 Au1 63.94(16)
B2 Co2 Au1 64.03(16)
C12 Co2 Au1 126.74(19)
C13 Co2 Au1 155.32(16)
B1 Co2 Au1 103.98(17)
C14 Co2 Au1 121.38(16)
B5 Co2 Au1 103.97(17)
C10 Co2 Au1 88.98(17)
C11 Co2 Au1 91.64(18)
P1 Au1 B4 140.01(14)
P1 Au1 B2 137.47(13)
B4 Au1 B2 78.28(18)
P1 Au1 Co2 162.68(4)
B4 Au1 Co2 48.62(15)
B2 Au1 Co2 48.60(15)

loop_
_geom_bond_atom_site_label_1
_geom_bond_atom_site_label_2
_geom_bond_distance
C1 C2 1.389(7)
C1 C5 1.409(7)
C1 C44 1.498(7)
C1 Co1 2.079(5)
C2 C3 1.430(7)
C2 C6 1.508(7)
C2 Co1 2.095(4)
C3 C4 1.434(7)
C3 C7 1.487(8)
C3 Co1 2.086(4)
C4 C5 1.406(8)
C4 C8 1.516(7)
C4 Co1 2.088(5)
C5 C9 1.521(8)
C5 Co1 2.081(5)
C6 H6A 0.9600
C6 H6B 0.9600
C6 H6C 0.9600
C7 H7A 0.9600
C7 H7B 0.9600
C7 H7C 0.9600
C8 H8A 0.9600
C8 H8B 0.9600
C8 H8C 0.9600
C9 H9A 0.9600
C9 H9B 0.9600
C9 H9C 0.9600
C10 C11 1.417(7)
C10 C14 1.419(7)
C10 C16 1.514(7)
C10 Co2 2.112(5)
C11 C12 1.426(8)
C11 C17 1.509(8)
C11 Co2 2.115(5)
C12 C13 1.422(8)
C12 C18 1.512(7)
C12 Co2 2.085(5)
C13 C14 1.430(7)
C13 C19 1.502(8)
C13 Co2 2.086(6)
C14 C15 1.501(8)
C14 Co2 2.095(6)
C15 H15A 0.9600
C15 H15B 0.9600
C15 H15C 0.9600
C16 H16A 0.9600
C16 H16B 0.9600
C16 H16C 0.9600
C17 H17A 0.9600
C17 H17B 0.9600
C17 H17C 0.9600
C18 H18A 0.9600
C18 H18B 0.9600
C18 H18C 0.9600
C19 H19A 0.9600
C19 H19B 0.9600
C19 H19C 0.9600
C20 C25 1.354(7)
C20 C21 1.365(7)
C20 P1 1.819(5)
C21 C22 1.380(8)
C21 H21 0.9300
C22 C23 1.320(9)
C22 H22 0.9300
C23 C24 1.352(9)
C23 H23 0.9300
C24 C25 1.387(7)
C24 H24 0.9300
C25 H25 0.9300
C26 C31 1.376(7)
C26 C27 1.379(8)
C26 H26 0.9300
C27 C28 1.341(10)
C27 H27 0.9300
C28 C29 1.378(9)
C28 H28 0.9300
C29 C30 1.377(7)
C29 H29 0.9300
C30 C31 1.369(7)
C30 H30 0.9300
C31 P1 1.822(5)
C32 C33 1.383(7)
C32 C37 1.384(7)
C32 P1 1.809(6)
C33 C34 1.353(8)
C33 H33 0.9300
C34 C35 1.373(9)
C34 H34 0.9300
C35 C36 1.377(9)
C35 H35 0.9300
C36 C37 1.386(8)
C36 H36 0.9300
C37 H37 0.9300
C44 H44A 0.9600
C44 H44B 0.9600
C44 H44C 0.9600
B1 B3 1.735(9)
B1 B2 1.742(7)
B1 B5 1.830(7)
B1 Co2 2.092(5)
B1 Co1 2.119(6)
B1 H1 1.1000
B2 B3 1.720(9)
B2 Co2 2.039(6)
B2 Au1 2.444(5)
B2 H2 1.1000
B2 H7 1.36(5)
B3 Co1 2.056(6)
B3 H2X 1.16(4)
B3 H7 1.33(4)
B4 B6 1.729(9)
B4 B5 1.745(7)
B4 Co2 2.039(6)
B4 Au1 2.441(5)
B4 H4 1.1000
B4 H8 1.26(5)
B5 B6 1.732(9)
B5 Co2 2.102(6)
B5 Co1 2.103(6)
B5 H5 1.1000
B6 Co1 2.036(5)
B6 H3X 1.10(4)
B6 H8 1.34(4)
P1 Au1 2.2806(13)
Co1 H9 1.51(7)
Co2 Au1 2.5091(8)

loop_
_geom_torsion_atom_site_label_1
_geom_torsion_atom_site_label_2
_geom_torsion_atom_site_label_3
_geom_torsion_atom_site_label_4
_geom_torsion
C5 C1 C2 C3 -1.2(6)
C44 C1 C2 C3 -174.9(5)
Co1 C1 C2 C3 59.2(3)
C5 C1 C2 C6 176.3(5)
C44 C1 C2 C6 2.6(9)
Co1 C1 C2 C6 -123.3(5)
C5 C1 C2 Co1 -60.4(3)
C44 C1 C2 Co1 125.9(6)
C1 C2 C3 C4 1.6(5)
C6 C2 C3 C4 -176.0(4)
Co1 C2 C3 C4 61.0(3)
C1 C2 C3 C7 176.4(5)
C6 C2 C3 C7 -1.1(8)
Co1 C2 C3 C7 -124.2(5)
C1 C2 C3 Co1 -59.4(3)
C6 C2 C3 Co1 123.1(5)
C2 C3 C4 C5 -1.4(5)
C7 C3 C4 C5 -176.2(5)
Co1 C3 C4 C5 59.8(3)
C2 C3 C4 C8 174.9(5)
C7 C3 C4 C8 0.0(8)
Co1 C3 C4 C8 -123.9(5)
C2 C3 C4 Co1 -61.2(3)
C7 C3 C4 Co1 123.9(5)
C3 C4 C5 C1 0.7(6)
C8 C4 C5 C1 -175.4(5)
Co1 C4 C5 C1 60.4(3)
C3 C4 C5 C9 175.9(5)
C8 C4 C5 C9 -0.3(8)
Co1 C4 C5 C9 -124.4(5)
C3 C4 C5 Co1 -59.7(3)
C8 C4 C5 Co1 124.2(5)
C2 C1 C5 C4 0.3(6)
C44 C1 C5 C4 174.1(5)
Co1 C1 C5 C4 -60.7(4)
C2 C1 C5 C9 -174.9(5)
C44 C1 C5 C9 -1.1(8)
Co1 C1 C5 C9 124.1(5)
C2 C1 C5 Co1 61.0(4)
C44 C1 C5 Co1 -125.3(5)
C14 C10 C11 C12 -0.8(7)
C16 C10 C11 C12 -173.9(6)
Co2 C10 C11 C12 59.0(4)
C14 C10 C11 C17 175.2(6)
C16 C10 C11 C17 2.1(10)
Co2 C10 C11 C17 -125.0(7)
C14 C10 C11 Co2 -59.8(4)
C16 C10 C11 Co2 127.1(6)
C10 C11 C12 C13 0.7(7)
C17 C11 C12 C13 -175.4(6)
Co2 C11 C12 C13 60.5(4)
C10 C11 C12 C18 175.8(6)
C17 C11 C12 C18 -0.3(10)
Co2 C11 C12 C18 -124.4(6)
C10 C11 C12 Co2 -59.8(4)
C17 C11 C12 Co2 124.1(6)
C11 C12 C13 C14 -0.4(7)
C18 C12 C13 C14 -175.5(6)
Co2 C12 C13 C14 60.9(4)
C11 C12 C13 C19 174.0(6)
C18 C12 C13 C19 -1.1(10)
Co2 C12 C13 C19 -124.7(6)
C11 C12 C13 Co2 -61.3(4)
C18 C12 C13 Co2 123.6(6)
C11 C10 C14 C13 0.6(7)
C16 C10 C14 C13 173.9(6)
Co2 C10 C14 C13 -59.8(4)
C11 C10 C14 C15 -174.3(6)
C16 C10 C14 C15 -1.0(10)
Co2 C10 C14 C15 125.4(6)
C11 C10 C14 Co2 60.4(4)
C16 C10 C14 Co2 -126.4(6)
C12 C13 C14 C10 -0.1(7)
C19 C13 C14 C10 -174.5(6)
Co2 C13 C14 C10 60.6(4)
C12 C13 C14 C15 174.7(6)
C19 C13 C14 C15 0.4(10)
Co2 C13 C14 C15 -124.6(6)
C12 C13 C14 Co2 -60.7(4)
C19 C13 C14 Co2 124.9(6)
C25 C20 C21 C22 -0.5(11)
P1 C20 C21 C22 176.3(6)
C20 C21 C22 C23 0.2(13)
C21 C22 C23 C24 -0.8(14)
C22 C23 C24 C25 1.6(12)
C21 C20 C25 C24 1.3(9)
P1 C20 C25 C24 -175.4(5)
C23 C24 C25 C20 -1.9(11)
C31 C26 C27 C28 0.2(11)
C26 C27 C28 C29 0.3(12)
C27 C28 C29 C30 -1.1(11)
C28 C29 C30 C31 1.5(10)
C29 C30 C31 C26 -1.0(9)
C29 C30 C31 P1 -180.0(5)
C27 C26 C31 C30 0.2(9)
C27 C26 C31 P1 179.2(5)
C37 C32 C33 C34 0.2(8)
P1 C32 C33 C34 176.0(5)
C32 C33 C34 C35 -1.0(10)
C33 C34 C35 C36 1.1(10)
C34 C35 C36 C37 -0.4(9)
C33 C32 C37 C36 0.5(8)
P1 C32 C37 C36 -175.4(4)
C35 C36 C37 C32 -0.4(8)
B5 B1 B2 B3 -104.1(5)
Co2 B1 B2 B3 -148.5(4)
Co1 B1 B2 B3 -34.2(3)
B3 B1 B2 Co2 148.5(4)
B5 B1 B2 Co2 44.4(4)
Co1 B1 B2 Co2 114.3(3)
B3 B1 B2 Au1 105.1(5)
B5 B1 B2 Au1 1.0(6)
Co2 B1 B2 Au1 -43.4(3)
Co1 B1 B2 Au1 70.9(4)
Co2 B2 B3 B1 -33.2(4)
Au1 B2 B3 B1 -110.6(4)
B1 B2 B3 Co1 36.9(4)
Co2 B2 B3 Co1 3.7(6)
Au1 B2 B3 Co1 -73.7(5)
B5 B1 B3 B2 102.4(4)
Co2 B1 B3 B2 31.2(4)
Co1 B1 B3 B2 145.0(3)
B2 B1 B3 Co1 -145.0(3)
B5 B1 B3 Co1 -42.5(3)
Co2 B1 B3 Co1 -113.8(3)
Co2 B4 B5 B6 -149.1(4)
Au1 B4 B5 B6 -105.7(5)
B6 B4 B5 B1 105.1(5)
Co2 B4 B5 B1 -44.1(4)
Au1 B4 B5 B1 -0.7(6)
B6 B4 B5 Co2 149.1(4)
Au1 B4 B5 Co2 43.4(3)
B6 B4 B5 Co1 34.5(3)
Co2 B4 B5 Co1 -114.6(3)
Au1 B4 B5 Co1 -71.2(5)
B3 B1 B5 B6 0.0(5)
B2 B1 B5 B6 64.4(6)
Co2 B1 B5 B6 108.4(4)
Co1 B1 B5 B6 -42.4(3)
B3 B1 B5 B4 -64.7(5)
B2 B1 B5 B4 -0.2(6)
Co2 B1 B5 B4 43.7(4)
Co1 B1 B5 B4 -107.1(4)
B3 B1 B5 Co2 -108.4(4)
B2 B1 B5 Co2 -44.0(4)
Co1 B1 B5 Co2 -150.8(2)
B3 B1 B5 Co1 42.4(3)
B2 B1 B5 Co1 106.8(4)
Co2 B1 B5 Co1 150.8(2)
Co2 B4 B6 B5 32.7(4)
Au1 B4 B6 B5 110.7(4)
B5 B4 B6 Co1 -37.3(4)
Co2 B4 B6 Co1 -4.5(6)
Au1 B4 B6 Co1 73.4(5)
B1 B5 B6 B4 -101.4(4)
Co2 B5 B6 B4 -30.5(3)
Co1 B5 B6 B4 -144.5(3)
B4 B5 B6 Co1 144.5(3)
B1 B5 B6 Co1 43.1(3)
Co2 B5 B6 Co1 113.9(3)
C33 C32 P1 C20 34.1(5)
C37 C32 P1 C20 -150.1(4)
C33 C32 P1 C31 -76.6(5)
C37 C32 P1 C31 99.2(4)
C33 C32 P1 Au1 156.9(4)
C37 C32 P1 Au1 -27.4(4)
C25 C20 P1 C32 -128.4(5)
C21 C20 P1 C32 54.9(6)
C25 C20 P1 C31 -19.5(5)
C21 C20 P1 C31 163.9(5)
C25 C20 P1 Au1 105.1(5)
C21 C20 P1 Au1 -71.5(5)
C30 C31 P1 C32 47.7(5)
C26 C31 P1 C32 -131.2(5)
C30 C31 P1 C20 -62.5(5)
C26 C31 P1 C20 118.5(5)
C30 C31 P1 Au1 175.4(4)
C26 C31 P1 Au1 -3.6(5)
